data_1515294
loop_
_publ_author_name
'Sathyadevi, Palanisamy'
'Krishnamoorthy, Paramasivam'
'Butorac, Rachel R.'
'Cowley, Alan H.'
'Dharmaraj, Nallasamy'

_publ_section_title
;
 Synthesis of novel heterobimetallic copper(I) hydrazone Schiff base
 complexes: a comparative study on the effect of heterocyclic hydrazides
 towards interaction with DNA/protein, free radical scavenging and
 cytotoxicity.
;
_journal_issue 5
_journal_name_full 'Metallomics : integrated biometal science'
_journal_page_first 498
_journal_page_last 511
_journal_paper_doi 10.1039/c2mt00004k
_journal_volume 4
_journal_year 2012
_chemical_formula_moiety 'C52 H43 Cu Fe N2 O P2 S'
_chemical_formula_sum 'C52 H43 Cu Fe N2 O P2 S'
_chemical_formula_weight 925.27
_chemical_name_systematic
;
?
;
_space_group_IT_number 14
_symmetry_cell_setting monoclinic
_symmetry_space_group_name_Hall '-P 2ybc'
_symmetry_space_group_name_H-M 'P 1 21/c 1'
_atom_sites_solution_hydrogens geom
_atom_sites_solution_primary direct
_atom_sites_solution_secondary difmap
_audit_creation_method SHELXL-97
_cell_angle_alpha 90.00
_cell_angle_beta 119.372(3)
_cell_angle_gamma 90.00
_cell_formula_units_Z 4
_cell_length_a 13.766(2)
_cell_length_b 17.839(3)
_cell_length_c 20.779(3)
_cell_measurement_reflns_used 10398
_cell_measurement_temperature 223(2)
_cell_measurement_theta_max 31.8946
_cell_measurement_theta_min 1.6776
_cell_volume 4446.8(12)
_computing_cell_refinement 'CrystalClear (Rigaku Inc., 2008)'
_computing_data_collection 'CrystalClear (Rigaku Inc., 2008)'
_computing_data_reduction 'CrystalClear (Rigaku Inc., 2008)'
_computing_molecular_graphics 'XP SHELXTL/PC, Siemens Analytical'
_computing_structure_refinement 'XL SHELXTL/PC, Siemens Analytical'
_computing_structure_solution
;

SIR97 - Altomare A., Burla M.C., Camalli M., Cascarano G.L., Giacovazzo C.,
Guagliardi A., Moliterni A.G.G., Polidori G.,Spagna R.
;
_diffrn_ambient_temperature 223(2)
_diffrn_measured_fraction_theta_full 0.997
_diffrn_measured_fraction_theta_max 0.997
_diffrn_measurement_device_type 'Rigaku SCX-Mini Mercury CCD'
_diffrn_measurement_method \w-scans
_diffrn_radiation_monochromator graphite
_diffrn_radiation_source 'fine-focus sealed tube'
_diffrn_radiation_type MoK\a
_diffrn_radiation_wavelength 0.71073
_diffrn_reflns_av_R_equivalents 0.0800
_diffrn_reflns_av_sigmaI/netI 0.0639
_diffrn_reflns_limit_h_max 12
_diffrn_reflns_limit_h_min -17
_diffrn_reflns_limit_k_max 23
_diffrn_reflns_limit_k_min -22
_diffrn_reflns_limit_l_max 26
_diffrn_reflns_limit_l_min -19
_diffrn_reflns_number 30881
_diffrn_reflns_theta_full 27.50
_diffrn_reflns_theta_max 27.50
_diffrn_reflns_theta_min 3.02
_exptl_absorpt_coefficient_mu 0.964
_exptl_absorpt_correction_T_max 0.8380
_exptl_absorpt_correction_T_min 0.7946
_exptl_absorpt_correction_type multi-scan
_exptl_absorpt_process_details
;
Abscor. T. Higashi. (2001). Rigaku Corp. Tokyo, Japan
;
_exptl_crystal_colour red
_exptl_crystal_density_diffrn 1.382
_exptl_crystal_density_method 'not measured'
_exptl_crystal_description prism
_exptl_crystal_F_000 1912
_exptl_crystal_size_max 0.25
_exptl_crystal_size_mid 0.21
_exptl_crystal_size_min 0.19
_refine_diff_density_max 0.474
_refine_diff_density_min -0.516
_refine_diff_density_rms 0.065
_refine_ls_extinction_method none
_refine_ls_goodness_of_fit_ref 1.035
_refine_ls_hydrogen_treatment constr
_refine_ls_matrix_type full
_refine_ls_number_parameters 541
_refine_ls_number_reflns 10180
_refine_ls_number_restraints 0
_refine_ls_restrained_S_all 1.035
_refine_ls_R_factor_all 0.0670
_refine_ls_R_factor_gt 0.0453
_refine_ls_shift/su_max 0.002
_refine_ls_shift/su_mean 0.000
_refine_ls_structure_factor_coef Fsqd
_refine_ls_weighting_details 'calc w=1/[\s^2^(Fo^2^)+(0.0418P)^2^+2.5171P] where P=(Fo^2^+2Fc^2^)/3'
_refine_ls_weighting_scheme calc
_refine_ls_wR_factor_gt 0.1017
_refine_ls_wR_factor_ref 0.1142
_reflns_number_gt 7752
_reflns_number_total 10180
_reflns_threshold_expression >2sigma(I)
_cod_data_source_file c2mt00004k.txt
_cod_data_source_block shelxl
_cod_depositor_comments
;
The following automatic conversions were performed:

'_symmetry_cell_setting' value 'Monoclinic' changed to 'monoclinic'
according to
/usr/data/users/saulius/automatic-downloads/retrospective/RSC/lib/dictionaries/cif_core.dic
dictionary named 'cif_core.dic' version 2.4.2 from 2011-04-26.

Automatic conversion script
Id: cif_fix_values 2281 2013-09-26 08:29:07Z andrius 
;
_cod_original_sg_symbol_H-M P21/c
_cod_database_code 1515294

loop_
_symmetry_equiv_pos_as_xyz
'x, y, z'
'-x, y+1/2, -z+1/2'
'-x, -y, -z'
'x, -y-1/2, z-1/2'

loop_
_atom_site_label
_atom_site_type_symbol
_atom_site_fract_x
_atom_site_fract_y
_atom_site_fract_z
_atom_site_U_iso_or_equiv
_atom_site_adp_type
_atom_site_occupancy
_atom_site_symmetry_multiplicity
_atom_site_calc_flag
_atom_site_refinement_flags
C1 C 0.1396(3) -0.72094(19) -0.1801(2) 0.0640(9) Uani 1 1 d .
H1 H 0.1112 -0.7688 -0.1800 0.077 Uiso 1 1 calc R
C2 C 0.1791(3) -0.6737(2) -0.1228(2) 0.0635(9) Uani 1 1 d .
H2 H 0.1805 -0.6847 -0.0781 0.076 Uiso 1 1 calc R
C3 C 0.2191(2) -0.60483(17) -0.13651(16) 0.0464(7) Uani 1 1 d .
H3 H 0.2494 -0.5654 -0.1022 0.056 Uiso 1 1 calc R
C4 C 0.2076(2) -0.60347(14) -0.20561(15) 0.0378(6) Uani 1 1 d .
C5 C 0.24215(19) -0.54199(13) -0.23780(14) 0.0328(5) Uani 1 1 d .
C6 C 0.1654(2) -0.47115(14) -0.40788(14) 0.0381(6) Uani 1 1 d .
H6 H 0.1120 -0.5082 -0.4344 0.046 Uiso 1 1 calc R
C7 C 0.1795(2) -0.41153(15) -0.44915(14) 0.0403(6) Uani 1 1 d .
C8 C 0.2377(2) -0.34241(16) -0.42239(16) 0.0473(7) Uani 1 1 d .
H8 H 0.2783 -0.3278 -0.3726 0.057 Uiso 1 1 calc R
C9 C 0.2241(3) -0.2996(2) -0.48363(19) 0.0654(9) Uani 1 1 d .
H9 H 0.2544 -0.2519 -0.4815 0.079 Uiso 1 1 calc R
C10 C 0.1569(3) -0.3410(2) -0.54860(18) 0.0668(9) Uani 1 1 d .
H10 H 0.1350 -0.3256 -0.5971 0.080 Uiso 1 1 calc R
C11 C 0.1281(3) -0.40988(17) -0.52807(16) 0.0516(7) Uani 1 1 d .
H11 H 0.0832 -0.4477 -0.5605 0.062 Uiso 1 1 calc R
C12 C -0.0596(3) -0.3377(2) -0.4749(2) 0.0708(10) Uani 1 1 d .
H12 H -0.0747 -0.3808 -0.4552 0.085 Uiso 1 1 calc R
C13 C 0.0056(3) -0.2755(3) -0.4341(2) 0.0844(13) Uani 1 1 d .
H13 H 0.0418 -0.2701 -0.3825 0.101 Uiso 1 1 calc R
C14 C 0.0065(3) -0.2235(2) -0.4844(2) 0.0930(16) Uani 1 1 d .
H14 H 0.0435 -0.1771 -0.4724 0.112 Uiso 1 1 calc R
C15 C -0.0576(3) -0.2528(2) -0.5557(2) 0.0779(12) Uani 1 1 d .
H15 H -0.0713 -0.2290 -0.5998 0.093 Uiso 1 1 calc R
C16 C -0.0978(3) -0.3236(2) -0.55053(19) 0.0663(9) Uani 1 1 d .
H16 H -0.1420 -0.3557 -0.5901 0.080 Uiso 1 1 calc R
C17 C 0.5488(2) -0.43345(15) -0.30383(14) 0.0380(6) Uani 1 1 d .
C18 C 0.4805(3) -0.48588(17) -0.35299(17) 0.0536(7) Uani 1 1 d .
H18 H 0.4137 -0.4987 -0.3537 0.064 Uiso 1 1 calc R
C19 C 0.5069(4) -0.5207(2) -0.4019(2) 0.0772(11) Uani 1 1 d .
H19 H 0.4595 -0.5574 -0.4346 0.093 Uiso 1 1 calc R
C20 C 0.6023(3) -0.5012(2) -0.4021(2) 0.0737(11) Uani 1 1 d .
H20 H 0.6221 -0.5258 -0.4340 0.088 Uiso 1 1 calc R
C21 C 0.6696(3) -0.4459(3) -0.3559(2) 0.0740(11) Uani 1 1 d .
H21 H 0.7339 -0.4315 -0.3577 0.089 Uiso 1 1 calc R
C22 C 0.6439(2) -0.4113(2) -0.30678(18) 0.0609(9) Uani 1 1 d .
H22 H 0.6900 -0.3731 -0.2756 0.073 Uiso 1 1 calc R
C23 C 0.6232(2) -0.43230(14) -0.14926(14) 0.0360(5) Uani 1 1 d .
C24 C 0.5965(2) -0.48762(15) -0.11395(15) 0.0419(6) Uani 1 1 d .
H24 H 0.5224 -0.5042 -0.1344 0.050 Uiso 1 1 calc R
C25 C 0.6786(3) -0.51886(19) -0.04844(17) 0.0567(8) Uani 1 1 d .
H25 H 0.6599 -0.5567 -0.0250 0.068 Uiso 1 1 calc R
C26 C 0.7869(3) -0.4946(2) -0.01790(18) 0.0628(9) Uani 1 1 d .
H26 H 0.8421 -0.5156 0.0266 0.075 Uiso 1 1 calc R
C27 C 0.8141(3) -0.4399(2) -0.05243(18) 0.0615(9) Uani 1 1 d .
H27 H 0.8885 -0.4237 -0.0317 0.074 Uiso 1 1 calc R
C28 C 0.7334(2) -0.40825(17) -0.11752(17) 0.0501(7) Uani 1 1 d .
H28 H 0.7530 -0.3703 -0.1405 0.060 Uiso 1 1 calc R
C29 C 0.54724(19) -0.29576(14) -0.23318(14) 0.0344(5) Uani 1 1 d .
C30 C 0.5241(2) -0.25789(15) -0.29753(17) 0.0440(6) Uani 1 1 d .
H30 H 0.4980 -0.2847 -0.3419 0.053 Uiso 1 1 calc R
C31 C 0.5392(3) -0.18090(16) -0.2970(2) 0.0553(8) Uani 1 1 d .
H31 H 0.5234 -0.1559 -0.3409 0.066 Uiso 1 1 calc R
C32 C 0.5771(3) -0.14129(17) -0.2324(2) 0.0568(8) Uani 1 1 d .
H32 H 0.5871 -0.0891 -0.2319 0.068 Uiso 1 1 calc R
C33 C 0.6002(2) -0.17827(17) -0.1688(2) 0.0551(8) Uani 1 1 d .
H33 H 0.6271 -0.1512 -0.1245 0.066 Uiso 1 1 calc R
C34 C 0.5847(2) -0.25520(15) -0.16848(16) 0.0442(6) Uani 1 1 d .
H34 H 0.5996 -0.2796 -0.1245 0.053 Uiso 1 1 calc R
C35 C 0.23168(19) -0.22736(13) -0.24881(13) 0.0330(5) Uani 1 1 d .
C36 C 0.1441(2) -0.18911(15) -0.24933(16) 0.0425(6) Uani 1 1 d .
H36 H 0.1051 -0.2109 -0.2275 0.051 Uiso 1 1 calc R
C37 C 0.1131(3) -0.11925(17) -0.2815(2) 0.0566(8) Uani 1 1 d .
H37 H 0.0529 -0.0940 -0.2818 0.068 Uiso 1 1 calc R
C38 C 0.1700(3) -0.08617(17) -0.3133(2) 0.0625(9) Uani 1 1 d .
H38 H 0.1481 -0.0389 -0.3360 0.075 Uiso 1 1 calc R
C39 C 0.2590(3) -0.12291(17) -0.3114(2) 0.0591(8) Uani 1 1 d .
H39 H 0.2998 -0.1001 -0.3314 0.071 Uiso 1 1 calc R
C40 C 0.2888(2) -0.19314(15) -0.28019(16) 0.0442(6) Uani 1 1 d .
H40 H 0.3488 -0.2182 -0.2802 0.053 Uiso 1 1 calc R
C41 C 0.3768(2) -0.30009(15) -0.11242(14) 0.0364(5) Uani 1 1 d .
C42 C 0.4321(2) -0.36024(17) -0.06696(15) 0.0481(7) Uani 1 1 d .
H42 H 0.4147 -0.4093 -0.0858 0.058 Uiso 1 1 calc R
C43 C 0.5124(3) -0.3489(2) 0.00570(17) 0.0602(8) Uani 1 1 d .
H43 H 0.5489 -0.3901 0.0363 0.072 Uiso 1 1 calc R
C44 C 0.5391(3) -0.2770(2) 0.03343(17) 0.0589(8) Uani 1 1 d .
H44 H 0.5946 -0.2691 0.0827 0.071 Uiso 1 1 calc R
C45 C 0.4848(3) -0.2172(2) -0.01068(17) 0.0562(8) Uani 1 1 d .
H45 H 0.5026 -0.1683 0.0086 0.067 Uiso 1 1 calc R
C46 C 0.4033(2) -0.22801(16) -0.08413(16) 0.0468(6) Uani 1 1 d .
H46 H 0.3664 -0.1866 -0.1143 0.056 Uiso 1 1 calc R
C47 C 0.1562(2) -0.35618(14) -0.20395(15) 0.0361(5) Uani 1 1 d .
C48 C 0.0767(2) -0.39475(16) -0.26416(19) 0.0519(8) Uani 1 1 d .
H48 H 0.0858 -0.4014 -0.3058 0.062 Uiso 1 1 calc R
C49 C -0.0162(3) -0.42373(19) -0.2642(3) 0.0749(12) Uani 1 1 d .
H49 H -0.0691 -0.4506 -0.3054 0.090 Uiso 1 1 calc R
C50 C -0.0316(3) -0.4139(2) -0.2058(3) 0.0840(15) Uani 1 1 d .
H50 H -0.0963 -0.4325 -0.2070 0.101 Uiso 1 1 calc R
C51 C 0.0469(3) -0.3769(2) -0.1446(2) 0.0791(13) Uani 1 1 d .
H51 H 0.0367 -0.3714 -0.1033 0.095 Uiso 1 1 calc R
C52 C 0.1422(3) -0.34693(19) -0.14295(18) 0.0555(8) Uani 1 1 d .
H52 H 0.1957 -0.3210 -0.1011 0.067 Uiso 1 1 calc R
Cu1 Cu 0.34142(2) -0.413428(16) -0.254480(16) 0.03132(9) Uani 1 1 d .
Fe1 Fe 0.07279(3) -0.32250(2) -0.49260(2) 0.04909(12) Uani 1 1 d .
N1 N 0.18623(16) -0.53838(11) -0.31047(12) 0.0358(5) Uani 1 1 d .
N2 N 0.22102(16) -0.47712(11) -0.33693(11) 0.0319(4) Uani 1 1 d .
O1 O 0.31982(13) -0.49904(9) -0.19322(9) 0.0359(4) Uani 1 1 d .
P1 P 0.51271(5) -0.39518(3) -0.23666(3) 0.03126(14) Uani 1 1 d .
P2 P 0.27652(5) -0.32053(3) -0.20870(3) 0.03038(14) Uani 1 1 d .
S1 S 0.14662(7) -0.68427(5) -0.25306(5) 0.0606(2) Uani 1 1 d .

loop_
_atom_site_aniso_label
_atom_site_aniso_U_11
_atom_site_aniso_U_22
_atom_site_aniso_U_33
_atom_site_aniso_U_23
_atom_site_aniso_U_13
_atom_site_aniso_U_12
C1 0.0505(18) 0.0498(19) 0.086(3) 0.0164(19) 0.0292(18) -0.0117(15)
C2 0.0541(19) 0.072(2) 0.063(2) 0.0235(19) 0.0278(16) -0.0067(16)
C3 0.0417(15) 0.0497(17) 0.0430(15) 0.0053(13) 0.0171(12) -0.0081(12)
C4 0.0287(12) 0.0346(13) 0.0463(15) -0.0002(12) 0.0154(11) -0.0029(10)
C5 0.0304(12) 0.0276(12) 0.0398(13) -0.0020(11) 0.0168(11) -0.0003(9)
C6 0.0353(13) 0.0344(14) 0.0367(13) -0.0040(11) 0.0114(11) 0.0007(10)
C7 0.0384(13) 0.0416(15) 0.0357(13) 0.0016(12) 0.0142(11) 0.0045(11)
C8 0.0470(16) 0.0454(16) 0.0399(14) 0.0058(13) 0.0137(12) -0.0018(12)
C9 0.069(2) 0.059(2) 0.058(2) 0.0174(17) 0.0232(17) -0.0076(16)
C10 0.086(2) 0.070(2) 0.0399(16) 0.0092(17) 0.0278(17) 0.0029(19)
C11 0.0628(19) 0.0492(17) 0.0387(15) -0.0014(13) 0.0217(14) 0.0060(14)
C12 0.056(2) 0.085(3) 0.061(2) -0.004(2) 0.0211(17) 0.0209(18)
C13 0.069(2) 0.099(3) 0.055(2) -0.029(2) 0.0064(18) 0.032(2)
C14 0.080(3) 0.051(2) 0.081(3) -0.026(2) -0.012(2) 0.0221(19)
C15 0.076(2) 0.0452(19) 0.059(2) -0.0037(17) -0.0080(18) 0.0193(17)
C16 0.0511(18) 0.060(2) 0.0544(19) -0.0078(17) -0.0002(15) 0.0136(15)
C17 0.0381(13) 0.0364(14) 0.0384(13) 0.0040(11) 0.0178(11) 0.0091(11)
C18 0.072(2) 0.0445(17) 0.0543(18) -0.0083(14) 0.0391(16) -0.0104(15)
C19 0.117(3) 0.063(2) 0.071(2) -0.025(2) 0.062(2) -0.019(2)
C20 0.094(3) 0.082(3) 0.057(2) -0.004(2) 0.046(2) 0.025(2)
C21 0.0465(18) 0.119(3) 0.063(2) -0.003(2) 0.0318(17) 0.018(2)
C22 0.0381(15) 0.090(3) 0.0555(18) -0.0160(18) 0.0233(14) 0.0017(15)
C23 0.0361(13) 0.0329(13) 0.0354(13) -0.0028(11) 0.0148(11) 0.0017(10)
C24 0.0431(14) 0.0418(15) 0.0388(14) 0.0008(12) 0.0185(12) 0.0025(12)
C25 0.067(2) 0.0561(19) 0.0440(16) 0.0117(15) 0.0249(15) 0.0079(15)
C26 0.0548(19) 0.068(2) 0.0437(17) 0.0050(16) 0.0068(15) 0.0125(16)
C27 0.0403(16) 0.061(2) 0.0561(19) 0.0008(17) 0.0026(14) -0.0007(14)
C28 0.0397(15) 0.0472(17) 0.0509(17) 0.0032(14) 0.0124(13) -0.0026(12)
C29 0.0293(12) 0.0288(12) 0.0466(14) -0.0010(11) 0.0198(11) -0.0011(9)
C30 0.0499(15) 0.0382(15) 0.0549(16) 0.0004(13) 0.0342(14) -0.0039(12)
C31 0.068(2) 0.0399(16) 0.077(2) 0.0104(16) 0.0507(19) 0.0017(14)
C32 0.0605(19) 0.0334(15) 0.093(3) -0.0025(17) 0.0504(19) -0.0080(13)
C33 0.0507(17) 0.0413(16) 0.071(2) -0.0178(16) 0.0277(16) -0.0088(13)
C34 0.0417(14) 0.0394(15) 0.0495(16) -0.0052(13) 0.0208(13) -0.0015(12)
C35 0.0341(12) 0.0292(12) 0.0332(12) -0.0063(10) 0.0147(10) -0.0039(10)
C36 0.0452(15) 0.0341(14) 0.0555(17) -0.0051(12) 0.0305(13) 0.0003(11)
C37 0.0560(18) 0.0377(16) 0.081(2) -0.0006(16) 0.0374(17) 0.0093(13)
C38 0.081(2) 0.0301(15) 0.083(2) 0.0106(16) 0.045(2) 0.0097(15)
C39 0.073(2) 0.0406(17) 0.080(2) 0.0063(16) 0.0506(19) -0.0040(15)
C40 0.0450(15) 0.0376(15) 0.0583(17) 0.0003(13) 0.0318(14) -0.0004(12)
C41 0.0342(13) 0.0409(14) 0.0363(13) -0.0060(11) 0.0190(11) -0.0039(10)
C42 0.0481(16) 0.0481(17) 0.0414(15) -0.0036(13) 0.0167(13) 0.0019(13)
C43 0.0537(18) 0.068(2) 0.0432(16) 0.0022(16) 0.0119(14) 0.0068(16)
C44 0.0472(17) 0.084(2) 0.0355(15) -0.0133(17) 0.0127(13) -0.0104(16)
C45 0.0591(18) 0.059(2) 0.0459(17) -0.0196(16) 0.0219(15) -0.0197(16)
C46 0.0505(16) 0.0450(16) 0.0421(15) -0.0085(13) 0.0205(13) -0.0095(13)
C47 0.0328(12) 0.0304(13) 0.0467(14) 0.0034(11) 0.0207(11) 0.0025(10)
C48 0.0336(14) 0.0433(16) 0.075(2) -0.0139(15) 0.0235(14) -0.0028(12)
C49 0.0388(17) 0.051(2) 0.136(4) -0.008(2) 0.043(2) -0.0071(14)
C50 0.0417(19) 0.064(2) 0.154(4) 0.046(3) 0.054(3) 0.0110(17)
C51 0.072(2) 0.097(3) 0.099(3) 0.056(3) 0.066(2) 0.036(2)
C52 0.0513(17) 0.070(2) 0.0548(18) 0.0167(16) 0.0334(15) 0.0121(15)
Cu1 0.03045(16) 0.02792(16) 0.03372(16) -0.00341(12) 0.01429(12) -0.00345(11)
Fe1 0.0528(3) 0.0404(2) 0.0332(2) -0.00234(17) 0.00486(18) 0.00588(18)
N1 0.0353(11) 0.0283(11) 0.0395(11) -0.0016(9) 0.0151(9) -0.0040(8)
N2 0.0306(10) 0.0294(10) 0.0335(10) -0.0025(9) 0.0140(9) -0.0003(8)
O1 0.0361(9) 0.0330(9) 0.0338(9) -0.0019(7) 0.0135(7) -0.0077(7)
P1 0.0291(3) 0.0279(3) 0.0345(3) -0.0011(3) 0.0138(3) -0.0004(2)
P2 0.0300(3) 0.0288(3) 0.0329(3) -0.0036(3) 0.0159(3) -0.0020(2)
S1 0.0676(5) 0.0444(4) 0.0702(5) -0.0105(4) 0.0340(4) -0.0230(4)

loop_
_atom_type_symbol
_atom_type_description
_atom_type_scat_dispersion_real
_atom_type_scat_dispersion_imag
_atom_type_scat_source
C C 0.0033 0.0016 'International Tables Vol C Tables 4.2.6.8 and 6.1.1.4'
Cu Cu 0.3201 1.2651 'International Tables Vol C Tables 4.2.6.8 and 6.1.1.4'
Fe Fe 0.3463 0.8444 'International Tables Vol C Tables 4.2.6.8 and 6.1.1.4'
N N 0.0061 0.0033 'International Tables Vol C Tables 4.2.6.8 and 6.1.1.4'
O O 0.0106 0.0060 'International Tables Vol C Tables 4.2.6.8 and 6.1.1.4'
P P 0.1023 0.0942 'International Tables Vol C Tables 4.2.6.8 and 6.1.1.4'
S S 0.1246 0.1234 'International Tables Vol C Tables 4.2.6.8 and 6.1.1.4'
H H 0.0000 0.0000 'International Tables Vol C Tables 4.2.6.8 and 6.1.1.4'

loop_
_geom_angle_atom_site_label_1
_geom_angle_atom_site_label_2
_geom_angle_atom_site_label_3
_geom_angle
C2 C1 S1 112.1(2)
C2 C1 H1 124.0
S1 C1 H1 124.0
C1 C2 C3 113.1(3)
C1 C2 H2 123.4
C3 C2 H2 123.4
C4 C3 C2 111.5(3)
C4 C3 H3 124.2
C2 C3 H3 124.2
C3 C4 C5 126.3(2)
C3 C4 S1 111.2(2)
C5 C4 S1 122.6(2)
O1 C5 N1 128.0(2)
O1 C5 C4 117.3(2)
N1 C5 C4 114.7(2)
N2 C6 C7 124.4(2)
N2 C6 H6 117.8
C7 C6 H6 117.8
C8 C7 C11 107.2(2)
C8 C7 C6 128.4(2)
C11 C7 C6 124.2(3)
C8 C7 Fe1 69.27(16)
C11 C7 Fe1 68.56(16)
C6 C7 Fe1 123.97(18)
C9 C8 C7 108.3(3)
C9 C8 Fe1 69.67(18)
C7 C8 Fe1 69.89(15)
C9 C8 H8 125.8
C7 C8 H8 125.8
Fe1 C8 H8 126.2
C10 C9 C8 108.2(3)
C10 C9 Fe1 69.4(2)
C8 C9 Fe1 69.73(18)
C10 C9 H9 125.9
C8 C9 H9 125.9
Fe1 C9 H9 126.6
C9 C10 C11 108.3(3)
C9 C10 Fe1 70.0(2)
C11 C10 Fe1 69.32(18)
C9 C10 H10 125.9
C11 C10 H10 125.9
Fe1 C10 H10 126.4
C10 C11 C7 107.9(3)
C10 C11 Fe1 69.72(19)
C7 C11 Fe1 70.26(16)
C10 C11 H11 126.0
C7 C11 H11 126.0
Fe1 C11 H11 125.6
C16 C12 C13 107.8(4)
C16 C12 Fe1 69.9(2)
C13 C12 Fe1 69.2(2)
C16 C12 H12 126.1
C13 C12 H12 126.1
Fe1 C12 H12 126.4
C14 C13 C12 107.9(3)
C14 C13 Fe1 69.8(2)
C12 C13 Fe1 70.1(2)
C14 C13 H13 126.1
C12 C13 H13 126.1
Fe1 C13 H13 125.6
C15 C14 C13 108.1(4)
C15 C14 Fe1 70.3(2)
C13 C14 Fe1 69.9(2)
C15 C14 H14 126.0
C13 C14 H14 126.0
Fe1 C14 H14 125.4
C14 C15 C16 108.7(4)
C14 C15 Fe1 69.47(19)
C16 C15 Fe1 70.06(18)
C14 C15 H15 125.6
C16 C15 H15 125.6
Fe1 C15 H15 126.4
C15 C16 C12 107.5(3)
C15 C16 Fe1 69.8(2)
C12 C16 Fe1 69.75(19)
C15 C16 H16 126.3
C12 C16 H16 126.3
Fe1 C16 H16 125.8
C18 C17 C22 118.5(3)
C18 C17 P1 118.8(2)
C22 C17 P1 122.6(2)
C17 C18 C19 121.6(3)
C17 C18 H18 119.2
C19 C18 H18 119.2
C20 C19 C18 119.4(3)
C20 C19 H19 120.3
C18 C19 H19 120.3
C19 C20 C21 120.2(3)
C19 C20 H20 119.9
C21 C20 H20 119.9
C20 C21 C22 120.6(3)
C20 C21 H21 119.7
C22 C21 H21 119.7
C21 C22 C17 119.5(3)
C21 C22 H22 120.3
C17 C22 H22 120.3
C24 C23 C28 118.7(2)
C24 C23 P1 118.53(19)
C28 C23 P1 122.8(2)
C23 C24 C25 120.4(3)
C23 C24 H24 119.8
C25 C24 H24 119.8
C26 C25 C24 120.3(3)
C26 C25 H25 119.9
C24 C25 H25 119.9
C27 C26 C25 119.8(3)
C27 C26 H26 120.1
C25 C26 H26 120.1
C26 C27 C28 120.6(3)
C26 C27 H27 119.7
C28 C27 H27 119.7
C27 C28 C23 120.3(3)
C27 C28 H28 119.9
C23 C28 H28 119.9
C34 C29 C30 118.8(2)
C34 C29 P1 120.7(2)
C30 C29 P1 120.1(2)
C31 C30 C29 120.7(3)
C31 C30 H30 119.6
C29 C30 H30 119.6
C32 C31 C30 120.1(3)
C32 C31 H31 120.0
C30 C31 H31 120.0
C33 C32 C31 119.5(3)
C33 C32 H32 120.2
C31 C32 H32 120.2
C32 C33 C34 121.2(3)
C32 C33 H33 119.4
C34 C33 H33 119.4
C29 C34 C33 119.8(3)
C29 C34 H34 120.1
C33 C34 H34 120.1
C36 C35 C40 118.3(2)
C36 C35 P2 123.49(19)
C40 C35 P2 118.25(19)
C37 C36 C35 120.7(3)
C37 C36 H36 119.6
C35 C36 H36 119.6
C36 C37 C38 120.4(3)
C36 C37 H37 119.8
C38 C37 H37 119.8
C39 C38 C37 119.3(3)
C39 C38 H38 120.3
C37 C38 H38 120.3
C38 C39 C40 120.2(3)
C38 C39 H39 119.9
C40 C39 H39 119.9
C39 C40 C35 121.0(3)
C39 C40 H40 119.5
C35 C40 H40 119.5
C42 C41 C46 119.2(2)
C42 C41 P2 117.4(2)
C46 C41 P2 123.4(2)
C43 C42 C41 120.7(3)
C43 C42 H42 119.7
C41 C42 H42 119.7
C42 C43 C44 119.9(3)
C42 C43 H43 120.0
C44 C43 H43 120.0
C45 C44 C43 120.0(3)
C45 C44 H44 120.0
C43 C44 H44 120.0
C44 C45 C46 120.5(3)
C44 C45 H45 119.7
C46 C45 H45 119.7
C41 C46 C45 119.7(3)
C41 C46 H46 120.2
C45 C46 H46 120.2
C48 C47 C52 119.2(3)
C48 C47 P2 117.7(2)
C52 C47 P2 123.2(2)
C47 C48 C49 120.8(3)
C47 C48 H48 119.6
C49 C48 H48 119.6
C50 C49 C48 120.6(4)
C50 C49 H49 119.7
C48 C49 H49 119.7
C49 C50 C51 120.0(3)
C49 C50 H50 120.0
C51 C50 H50 120.0
C50 C51 C52 120.6(4)
C50 C51 H51 119.7
C52 C51 H51 119.7
C47 C52 C51 118.8(3)
C47 C52 H52 120.6
C51 C52 H52 120.6
N2 Cu1 O1 78.84(7)
N2 Cu1 P1 125.30(6)
O1 Cu1 P1 117.34(5)
N2 Cu1 P2 115.29(6)
O1 Cu1 P2 94.25(5)
P1 Cu1 P2 114.91(3)
C11 Fe1 C10 40.96(13)
C11 Fe1 C14 164.40(17)
C10 Fe1 C14 126.5(2)
C11 Fe1 C13 153.72(18)
C10 Fe1 C13 164.44(19)
C14 Fe1 C13 40.34(19)
C11 Fe1 C9 68.79(14)
C10 Fe1 C9 40.65(14)
C14 Fe1 C9 107.38(18)
C13 Fe1 C9 127.33(17)
C11 Fe1 C8 68.97(12)
C10 Fe1 C8 68.54(13)
C14 Fe1 C8 118.65(14)
C13 Fe1 C8 108.52(13)
C9 Fe1 C8 40.60(12)
C11 Fe1 C15 127.06(14)
C10 Fe1 C15 107.38(16)
C14 Fe1 C15 40.22(14)
C13 Fe1 C15 67.63(17)
C9 Fe1 C15 118.20(16)
C8 Fe1 C15 152.11(14)
C11 Fe1 C12 119.33(15)
C10 Fe1 C12 152.79(15)
C14 Fe1 C12 67.9(2)
C13 Fe1 C12 40.66(16)
C9 Fe1 C12 165.90(15)
C8 Fe1 C12 128.73(13)
C15 Fe1 C12 67.49(17)
C11 Fe1 C16 107.81(13)
C10 Fe1 C16 118.25(15)
C14 Fe1 C16 67.97(15)
C13 Fe1 C16 68.19(15)
C9 Fe1 C16 151.79(15)
C8 Fe1 C16 166.49(14)
C15 Fe1 C16 40.16(15)
C12 Fe1 C16 40.39(15)
C11 Fe1 C7 41.18(11)
C10 Fe1 C7 68.86(12)
C14 Fe1 C7 153.03(14)
C13 Fe1 C7 119.63(15)
C9 Fe1 C7 68.61(12)
C8 Fe1 C7 40.85(11)
C15 Fe1 C7 165.63(13)
C12 Fe1 C7 109.11(14)
C16 Fe1 C7 128.29(13)
C5 N1 N2 111.46(19)
C6 N2 N1 112.7(2)
C6 N2 Cu1 133.95(18)
N1 N2 Cu1 113.25(14)
C5 O1 Cu1 108.37(15)
C17 P1 C23 102.60(11)
C17 P1 C29 103.28(12)
C23 P1 C29 103.81(12)
C17 P1 Cu1 118.76(9)
C23 P1 Cu1 114.20(8)
C29 P1 Cu1 112.48(8)
C47 P2 C41 103.26(12)
C47 P2 C35 103.28(11)
C41 P2 C35 102.89(11)
C47 P2 Cu1 108.61(8)
C41 P2 Cu1 111.03(8)
C35 P2 Cu1 125.49(8)
C1 S1 C4 92.11(16)

loop_
_geom_bond_atom_site_label_1
_geom_bond_atom_site_label_2
_geom_bond_distance
C1 C2 1.337(5)
C1 S1 1.697(4)
C1 H1 0.9400
C2 C3 1.431(4)
C2 H2 0.9400
C3 C4 1.365(4)
C3 H3 0.9400
C4 C5 1.479(3)
C4 S1 1.715(3)
C5 O1 1.272(3)
C5 N1 1.318(3)
C6 N2 1.290(3)
C6 C7 1.438(4)
C6 H6 0.9400
C7 C8 1.426(4)
C7 C11 1.433(4)
C7 Fe1 2.048(3)
C8 C9 1.415(4)
C8 Fe1 2.040(3)
C8 H8 0.9400
C9 C10 1.414(5)
C9 Fe1 2.039(4)
C9 H9 0.9400
C10 C11 1.419(5)
C10 Fe1 2.031(4)
C10 H10 0.9400
C11 Fe1 2.025(3)
C11 H11 0.9400
C12 C16 1.413(5)
C12 C13 1.417(6)
C12 Fe1 2.046(4)
C12 H12 0.9400
C13 C14 1.402(7)
C13 Fe1 2.034(4)
C13 H13 0.9400
C14 C15 1.402(5)
C14 Fe1 2.033(4)
C14 H14 0.9400
C15 C16 1.404(5)
C15 Fe1 2.044(3)
C15 H15 0.9400
C16 Fe1 2.047(3)
C16 H16 0.9400
C17 C18 1.364(4)
C17 C22 1.398(4)
C17 P1 1.828(3)
C18 C19 1.383(4)
C18 H18 0.9400
C19 C20 1.361(5)
C19 H19 0.9400
C20 C21 1.371(5)
C20 H20 0.9400
C21 C22 1.380(5)
C21 H21 0.9400
C22 H22 0.9400
C23 C24 1.383(4)
C23 C28 1.393(4)
C23 P1 1.828(3)
C24 C25 1.390(4)
C24 H24 0.9400
C25 C26 1.372(5)
C25 H25 0.9400
C26 C27 1.369(5)
C26 H26 0.9400
C27 C28 1.382(4)
C27 H27 0.9400
C28 H28 0.9400
C29 C34 1.384(4)
C29 C30 1.389(4)
C29 P1 1.828(2)
C30 C31 1.388(4)
C30 H30 0.9400
C31 C32 1.373(5)
C31 H31 0.9400
C32 C33 1.368(5)
C32 H32 0.9400
C33 C34 1.389(4)
C33 H33 0.9400
C34 H34 0.9400
C35 C36 1.381(3)
C35 C40 1.385(3)
C35 P2 1.826(3)
C36 C37 1.379(4)
C36 H36 0.9400
C37 C38 1.380(5)
C37 H37 0.9400
C38 C39 1.373(4)
C38 H38 0.9400
C39 C40 1.377(4)
C39 H39 0.9400
C40 H40 0.9400
C41 C42 1.385(4)
C41 C46 1.386(4)
C41 P2 1.825(3)
C42 C43 1.380(4)
C42 H42 0.9400
C43 C44 1.380(5)
C43 H43 0.9400
C44 C45 1.365(5)
C44 H44 0.9400
C45 C46 1.395(4)
C45 H45 0.9400
C46 H46 0.9400
C47 C48 1.376(4)
C47 C52 1.382(4)
C47 P2 1.822(2)
C48 C49 1.379(4)
C48 H48 0.9400
C49 C50 1.341(6)
C49 H49 0.9400
C50 C51 1.369(6)
C50 H50 0.9400
C51 C52 1.402(5)
C51 H51 0.9400
C52 H52 0.9400
Cu1 N2 2.046(2)
Cu1 O1 2.1006(17)
Cu1 P1 2.2241(7)
Cu1 P2 2.2985(7)
N1 N2 1.409(3)

loop_
_geom_torsion_atom_site_label_1
_geom_torsion_atom_site_label_2
_geom_torsion_atom_site_label_3
_geom_torsion_atom_site_label_4
_geom_torsion
S1 C1 C2 C3 -0.9(4)
C1 C2 C3 C4 -0.1(4)
C2 C3 C4 C5 -178.6(3)
C2 C3 C4 S1 1.1(3)
C3 C4 C5 O1 24.9(4)
S1 C4 C5 O1 -154.80(19)
C3 C4 C5 N1 -154.3(3)
S1 C4 C5 N1 26.0(3)
N2 C6 C7 C8 -13.1(4)
N2 C6 C7 C11 171.8(3)
N2 C6 C7 Fe1 -102.5(3)
C11 C7 C8 C9 -1.0(3)
C6 C7 C8 C9 -176.8(3)
Fe1 C7 C8 C9 -59.3(2)
C11 C7 C8 Fe1 58.23(19)
C6 C7 C8 Fe1 -117.5(3)
C7 C8 C9 C10 0.6(4)
Fe1 C8 C9 C10 -58.8(3)
C7 C8 C9 Fe1 59.4(2)
C8 C9 C10 C11 0.1(4)
Fe1 C9 C10 C11 -58.9(2)
C8 C9 C10 Fe1 59.1(2)
C9 C10 C11 C7 -0.8(4)
Fe1 C10 C11 C7 -60.1(2)
C9 C10 C11 Fe1 59.3(3)
C8 C7 C11 C10 1.1(3)
C6 C7 C11 C10 177.1(3)
Fe1 C7 C11 C10 59.8(2)
C8 C7 C11 Fe1 -58.67(19)
C6 C7 C11 Fe1 117.3(3)
C16 C12 C13 C14 0.5(4)
Fe1 C12 C13 C14 59.8(3)
C16 C12 C13 Fe1 -59.4(2)
C12 C13 C14 C15 0.1(4)
Fe1 C13 C14 C15 60.2(3)
C12 C13 C14 Fe1 -60.1(2)
C13 C14 C15 C16 -0.7(5)
Fe1 C14 C15 C16 59.2(3)
C13 C14 C15 Fe1 -59.9(3)
C14 C15 C16 C12 1.0(4)
Fe1 C15 C16 C12 59.8(2)
C14 C15 C16 Fe1 -58.9(3)
C13 C12 C16 C15 -0.9(4)
Fe1 C12 C16 C15 -59.9(3)
C13 C12 C16 Fe1 59.0(2)
C22 C17 C18 C19 4.3(5)
P1 C17 C18 C19 -175.6(3)
C17 C18 C19 C20 -1.3(6)
C18 C19 C20 C21 -2.0(6)
C19 C20 C21 C22 2.4(6)
C20 C21 C22 C17 0.6(6)
C18 C17 C22 C21 -3.9(5)
P1 C17 C22 C21 176.0(3)
C28 C23 C24 C25 -0.6(4)
P1 C23 C24 C25 178.2(2)
C23 C24 C25 C26 0.5(5)
C24 C25 C26 C27 -0.5(5)
C25 C26 C27 C28 0.6(5)
C26 C27 C28 C23 -0.7(5)
C24 C23 C28 C27 0.7(4)
P1 C23 C28 C27 -178.1(2)
C34 C29 C30 C31 0.6(4)
P1 C29 C30 C31 173.3(2)
C29 C30 C31 C32 -0.1(4)
C30 C31 C32 C33 0.2(4)
C31 C32 C33 C34 -0.8(4)
C30 C29 C34 C33 -1.1(4)
P1 C29 C34 C33 -173.8(2)
C32 C33 C34 C29 1.3(4)
C40 C35 C36 C37 1.2(4)
P2 C35 C36 C37 -179.0(2)
C35 C36 C37 C38 -0.5(5)
C36 C37 C38 C39 -1.1(5)
C37 C38 C39 C40 2.1(6)
C38 C39 C40 C35 -1.5(5)
C36 C35 C40 C39 -0.2(4)
P2 C35 C40 C39 180.0(2)
C46 C41 C42 C43 0.1(4)
P2 C41 C42 C43 177.3(2)
C41 C42 C43 C44 -0.7(5)
C42 C43 C44 C45 1.0(5)
C43 C44 C45 C46 -0.8(5)
C42 C41 C46 C45 0.1(4)
P2 C41 C46 C45 -176.9(2)
C44 C45 C46 C41 0.3(4)
C52 C47 C48 C49 0.2(4)
P2 C47 C48 C49 179.6(2)
C47 C48 C49 C50 1.0(5)
C48 C49 C50 C51 -2.0(6)
C49 C50 C51 C52 1.8(6)
C48 C47 C52 C51 -0.4(4)
P2 C47 C52 C51 -179.7(2)
C50 C51 C52 C47 -0.6(5)
C7 C11 Fe1 C10 118.8(3)
C10 C11 Fe1 C14 41.1(7)
C7 C11 Fe1 C14 159.9(6)
C10 C11 Fe1 C13 -170.5(3)
C7 C11 Fe1 C13 -51.7(4)
C10 C11 Fe1 C9 -37.4(2)
C7 C11 Fe1 C9 81.35(19)
C10 C11 Fe1 C8 -81.1(2)
C7 C11 Fe1 C8 37.68(17)
C10 C11 Fe1 C15 72.6(3)
C7 C11 Fe1 C15 -168.6(2)
C10 C11 Fe1 C12 155.4(2)
C7 C11 Fe1 C12 -85.9(2)
C10 C11 Fe1 C16 112.8(2)
C7 C11 Fe1 C16 -128.40(19)
C10 C11 Fe1 C7 -118.8(3)
C9 C10 Fe1 C11 -119.6(3)
C9 C10 Fe1 C14 73.1(2)
C11 C10 Fe1 C14 -167.29(19)
C9 C10 Fe1 C13 44.6(6)
C11 C10 Fe1 C13 164.2(5)
C11 C10 Fe1 C9 119.6(3)
C9 C10 Fe1 C8 -37.40(19)
C11 C10 Fe1 C8 82.2(2)
C9 C10 Fe1 C15 113.3(2)
C11 C10 Fe1 C15 -127.1(2)
C9 C10 Fe1 C12 -172.3(3)
C11 C10 Fe1 C12 -52.7(4)
C9 C10 Fe1 C16 155.5(2)
C11 C10 Fe1 C16 -84.9(2)
C9 C10 Fe1 C7 -81.4(2)
C11 C10 Fe1 C7 38.23(18)
C15 C14 Fe1 C11 40.2(8)
C13 C14 Fe1 C11 159.0(5)
C15 C14 Fe1 C10 72.6(3)
C13 C14 Fe1 C10 -168.6(2)
C15 C14 Fe1 C13 -118.8(4)
C15 C14 Fe1 C9 113.4(3)
C13 C14 Fe1 C9 -127.8(2)
C15 C14 Fe1 C8 156.0(3)
C13 C14 Fe1 C8 -85.2(3)
C13 C14 Fe1 C15 118.8(4)
C15 C14 Fe1 C12 -80.8(3)
C13 C14 Fe1 C12 38.1(2)
C15 C14 Fe1 C16 -37.0(3)
C13 C14 Fe1 C16 81.8(3)
C15 C14 Fe1 C7 -169.8(3)
C13 C14 Fe1 C7 -50.9(5)
C14 C13 Fe1 C11 -167.4(3)
C12 C13 Fe1 C11 -48.7(4)
C14 C13 Fe1 C10 36.4(6)
C12 C13 Fe1 C10 155.1(5)
C12 C13 Fe1 C14 118.7(3)
C14 C13 Fe1 C9 71.5(3)
C12 C13 Fe1 C9 -169.8(2)
C14 C13 Fe1 C8 112.8(2)
C12 C13 Fe1 C8 -128.5(2)
C14 C13 Fe1 C15 -37.7(2)
C12 C13 Fe1 C15 81.0(2)
C14 C13 Fe1 C12 -118.7(3)
C14 C13 Fe1 C16 -81.2(2)
C12 C13 Fe1 C16 37.5(2)
C14 C13 Fe1 C7 156.1(2)
C12 C13 Fe1 C7 -85.2(2)
C10 C9 Fe1 C11 37.7(2)
C8 C9 Fe1 C11 -82.0(2)
C8 C9 Fe1 C10 -119.7(3)
C10 C9 Fe1 C14 -126.3(2)
C8 C9 Fe1 C14 114.0(2)
C10 C9 Fe1 C13 -166.3(2)
C8 C9 Fe1 C13 74.0(3)
C10 C9 Fe1 C8 119.7(3)
C10 C9 Fe1 C15 -84.0(2)
C8 C9 Fe1 C15 156.27(19)
C10 C9 Fe1 C12 165.4(6)
C8 C9 Fe1 C12 45.7(7)
C10 C9 Fe1 C16 -50.6(4)
C8 C9 Fe1 C16 -170.3(3)
C10 C9 Fe1 C7 82.0(2)
C8 C9 Fe1 C7 -37.68(18)
C9 C8 Fe1 C11 81.5(2)
C7 C8 Fe1 C11 -37.98(16)
C9 C8 Fe1 C10 37.4(2)
C7 C8 Fe1 C10 -82.08(19)
C9 C8 Fe1 C14 -83.4(3)
C7 C8 Fe1 C14 157.0(2)
C9 C8 Fe1 C13 -126.3(2)
C7 C8 Fe1 C13 114.2(2)
C7 C8 Fe1 C9 -119.5(3)
C9 C8 Fe1 C15 -49.3(4)
C7 C8 Fe1 C15 -168.8(3)
C9 C8 Fe1 C12 -167.1(2)
C7 C8 Fe1 C12 73.4(2)
C9 C8 Fe1 C16 160.2(5)
C7 C8 Fe1 C16 40.6(6)
C9 C8 Fe1 C7 119.5(3)
C14 C15 Fe1 C11 -167.4(3)
C16 C15 Fe1 C11 72.5(3)
C14 C15 Fe1 C10 -126.5(3)
C16 C15 Fe1 C10 113.5(2)
C16 C15 Fe1 C14 -120.1(4)
C14 C15 Fe1 C13 37.8(3)
C16 C15 Fe1 C13 -82.2(3)
C14 C15 Fe1 C9 -83.7(3)
C16 C15 Fe1 C9 156.2(2)
C14 C15 Fe1 C8 -49.7(5)
C16 C15 Fe1 C8 -169.7(3)
C14 C15 Fe1 C12 82.0(3)
C16 C15 Fe1 C12 -38.1(2)
C14 C15 Fe1 C16 120.1(4)
C14 C15 Fe1 C7 161.0(6)
C16 C15 Fe1 C7 41.0(8)
C16 C12 Fe1 C11 -83.2(2)
C13 C12 Fe1 C11 157.6(2)
C16 C12 Fe1 C10 -46.5(4)
C13 C12 Fe1 C10 -165.7(3)
C16 C12 Fe1 C14 81.5(2)
C13 C12 Fe1 C14 -37.8(2)
C16 C12 Fe1 C13 119.2(3)
C16 C12 Fe1 C9 154.6(6)
C13 C12 Fe1 C9 35.4(7)
C16 C12 Fe1 C8 -168.76(19)
C13 C12 Fe1 C8 72.0(3)
C16 C12 Fe1 C15 37.9(2)
C13 C12 Fe1 C15 -81.4(3)
C13 C12 Fe1 C16 -119.2(3)
C16 C12 Fe1 C7 -127.2(2)
C13 C12 Fe1 C7 113.6(2)
C15 C16 Fe1 C11 -126.9(2)
C12 C16 Fe1 C11 114.6(2)
C15 C16 Fe1 C10 -83.6(3)
C12 C16 Fe1 C10 157.9(2)
C15 C16 Fe1 C14 37.1(3)
C12 C16 Fe1 C14 -81.4(3)
C15 C16 Fe1 C13 80.7(3)
C12 C16 Fe1 C13 -37.8(3)
C15 C16 Fe1 C9 -48.8(4)
C12 C16 Fe1 C9 -167.2(3)
C15 C16 Fe1 C8 159.1(5)
C12 C16 Fe1 C8 40.6(7)
C12 C16 Fe1 C15 -118.5(3)
C15 C16 Fe1 C12 118.5(3)
C15 C16 Fe1 C7 -168.0(2)
C12 C16 Fe1 C7 73.5(3)
C8 C7 Fe1 C11 119.3(2)
C6 C7 Fe1 C11 -117.6(3)
C8 C7 Fe1 C10 81.23(19)
C11 C7 Fe1 C10 -38.03(19)
C6 C7 Fe1 C10 -155.7(3)
C8 C7 Fe1 C14 -49.0(4)
C11 C7 Fe1 C14 -168.2(4)
C6 C7 Fe1 C14 74.1(5)
C8 C7 Fe1 C13 -84.3(2)
C11 C7 Fe1 C13 156.4(2)
C6 C7 Fe1 C13 38.8(3)
C8 C7 Fe1 C9 37.46(18)
C11 C7 Fe1 C9 -81.8(2)
C6 C7 Fe1 C9 160.6(3)
C11 C7 Fe1 C8 -119.3(2)
C6 C7 Fe1 C8 123.1(3)
C8 C7 Fe1 C15 158.6(6)
C11 C7 Fe1 C15 39.3(7)
C6 C7 Fe1 C15 -78.3(7)
C8 C7 Fe1 C12 -127.71(18)
C11 C7 Fe1 C12 113.0(2)
C6 C7 Fe1 C12 -4.6(3)
C8 C7 Fe1 C16 -168.82(19)
C11 C7 Fe1 C16 71.9(2)
C6 C7 Fe1 C16 -45.7(3)
O1 C5 N1 N2 -1.2(3)
C4 C5 N1 N2 177.97(19)
C7 C6 N2 N1 176.6(2)
C7 C6 N2 Cu1 1.2(4)
C5 N1 N2 C6 -178.2(2)
C5 N1 N2 Cu1 -1.9(2)
O1 Cu1 N2 C6 178.0(2)
P1 Cu1 N2 C6 -66.3(2)
P2 Cu1 N2 C6 88.6(2)
O1 Cu1 N2 N1 2.65(14)
P1 Cu1 N2 N1 118.36(13)
P2 Cu1 N2 N1 -86.80(15)
N1 C5 O1 Cu1 3.3(3)
C4 C5 O1 Cu1 -175.76(16)
N2 Cu1 O1 C5 -3.00(15)
P1 Cu1 O1 C5 -127.12(14)
P2 Cu1 O1 C5 111.96(15)
C18 C17 P1 C23 112.2(2)
C22 C17 P1 C23 -67.7(3)
C18 C17 P1 C29 -140.1(2)
C22 C17 P1 C29 40.0(3)
C18 C17 P1 Cu1 -14.8(3)
C22 C17 P1 Cu1 165.3(2)
C24 C23 P1 C17 -108.8(2)
C28 C23 P1 C17 69.9(3)
C24 C23 P1 C29 143.9(2)
C28 C23 P1 C29 -37.4(3)
C24 C23 P1 Cu1 21.0(2)
C28 C23 P1 Cu1 -160.3(2)
C34 C29 P1 C17 -147.8(2)
C30 C29 P1 C17 39.6(2)
C34 C29 P1 C23 -41.0(2)
C30 C29 P1 C23 146.4(2)
C34 C29 P1 Cu1 82.9(2)
C30 C29 P1 Cu1 -89.7(2)
N2 Cu1 P1 C17 4.86(12)
O1 Cu1 P1 C17 100.54(11)
P2 Cu1 P1 C17 -150.07(10)
N2 Cu1 P1 C23 -116.43(11)
O1 Cu1 P1 C23 -20.76(11)
P2 Cu1 P1 C23 88.64(9)
N2 Cu1 P1 C29 125.58(12)
O1 Cu1 P1 C29 -138.74(11)
P2 Cu1 P1 C29 -29.35(10)
C48 C47 P2 C41 -163.5(2)
C52 C47 P2 C41 15.8(3)
C48 C47 P2 C35 89.6(2)
C52 C47 P2 C35 -91.1(2)
C48 C47 P2 Cu1 -45.6(2)
C52 C47 P2 Cu1 133.7(2)
C42 C41 P2 C47 76.4(2)
C46 C41 P2 C47 -106.5(2)
C42 C41 P2 C35 -176.4(2)
C46 C41 P2 C35 0.7(2)
C42 C41 P2 Cu1 -39.8(2)
C46 C41 P2 Cu1 137.3(2)
C36 C35 P2 C47 19.0(2)
C40 C35 P2 C47 -161.2(2)
C36 C35 P2 C41 -88.2(2)
C40 C35 P2 C41 91.6(2)
C36 C35 P2 Cu1 143.78(19)
C40 C35 P2 Cu1 -36.4(2)
N2 Cu1 P2 C47 38.64(11)
O1 Cu1 P2 C47 -41.02(10)
P1 Cu1 P2 C47 -163.85(9)
N2 Cu1 P2 C41 151.52(11)
O1 Cu1 P2 C41 71.87(10)
P1 Cu1 P2 C41 -50.97(9)
N2 Cu1 P2 C35 -83.89(11)
O1 Cu1 P2 C35 -163.54(10)
P1 Cu1 P2 C35 73.62(10)
C2 C1 S1 C4 1.4(3)
C3 C4 S1 C1 -1.4(2)
C5 C4 S1 C1 178.3(2)
